data_7055540
loop_
_publ_author_name
'Nandy, Abhishek'
'Samanta, Tapastaru'
'Mallick, Sumana'
'Mitra, Partha'
'Seth, Saikat Kumar'
'Saha, Krishna Das'
'Al-Deyab, Salem S.'
'Dinda, Joydev'

_publ_section_title
;
 Synthesis of gold(iii) \\leftarrow gold(i)--NHC through
 disproportionation: the role of gold(i)--NHC in the induction of
 apoptosis in HepG2 cells
;
_journal_issue 7
_journal_name_full 'New J. Chem.'
_journal_page_first 6289
_journal_paper_doi 10.1039/C5NJ02979A
_journal_volume 40
_journal_year 2016
_chemical_formula_moiety 'C13 H12 N3, 0.5(Au Cl4), 0.5(Au Cl2)'
_chemical_formula_sum 'C13 H12 Au Cl3 N3'
_chemical_formula_weight 513.57
_chemical_name_systematic
;
 ?
;
_space_group_IT_number 2
_symmetry_cell_setting triclinic
_symmetry_space_group_name_Hall '-P 1'
_symmetry_space_group_name_H-M 'P -1'
_atom_sites_solution_hydrogens geom
_atom_sites_solution_primary direct
_atom_sites_solution_secondary difmap
_audit_block_doi 10.5517/cczk1cx
_audit_creation_method SHELXL-97
_audit_update_record
;
2016-03-01 deposited with the CCDC.
2016-05-05 downloaded from the CCDC.
;
_cell_angle_alpha 87.056(10)
_cell_angle_beta 86.072(10)
_cell_angle_gamma 79.910(10)
_cell_formula_units_Z 2
_cell_length_a 4.3231(16)
_cell_length_b 9.305(4)
_cell_length_c 19.116(7)
_cell_measurement_reflns_used 1820
_cell_measurement_temperature 293(2)
_cell_measurement_theta_max 25.0
_cell_measurement_theta_min 1.5
_cell_volume 754.7(5)
_computing_cell_refinement 'APEX2(Bruker,2007)and SAINT (Bruker,2007)'
_computing_data_collection 'APEX2 (Bruker, 2007)'
_computing_data_reduction 'SAINT(Bruker,2007)and XPREP(Bruker,2007)'
_computing_molecular_graphics
;    
ORTEP-3 for Windows (Farrugia, 1997), DIAMOND (Brandenburg,
1999) and Mercury (Macrae <i>et al.</i>, 2006)
;
_computing_publication_material 'PLATON (Spek, 2009)'
_computing_structure_refinement 'SHELXL-97 (Sheldrick, 1997)'
_computing_structure_solution 'SHELXS97 (Sheldrick, 2008)'
_diffrn_ambient_temperature 293(2)
_diffrn_measured_fraction_theta_full 0.838
_diffrn_measured_fraction_theta_max 0.838
_diffrn_measurement_device_type 'BRUKER SMART APEX II CCD AREA DETECTOR'
_diffrn_measurement_method 'OMEGA SCAN'
_diffrn_radiation_monochromator graphite
_diffrn_radiation_source 'fine-focus sealed tube'
_diffrn_radiation_type MoK\a
_diffrn_radiation_wavelength 0.71073
_diffrn_reflns_av_R_equivalents 0.0267
_diffrn_reflns_av_unetI/netI 0.0372
_diffrn_reflns_limit_h_max 6
_diffrn_reflns_limit_h_min -6
_diffrn_reflns_limit_k_max 13
_diffrn_reflns_limit_k_min -13
_diffrn_reflns_limit_l_max 26
_diffrn_reflns_limit_l_min -27
_diffrn_reflns_number 11721
_diffrn_reflns_theta_full 31.99
_diffrn_reflns_theta_max 31.99
_diffrn_reflns_theta_min 1.07
_exptl_absorpt_coefficient_mu 10.269
_exptl_absorpt_correction_T_max 0.50
_exptl_absorpt_correction_T_min 0.24
_exptl_absorpt_correction_type multi-scan
_exptl_absorpt_process_details SADABS
_exptl_crystal_colour colorless
_exptl_crystal_density_diffrn 2.260
_exptl_crystal_density_method 'not measured'
_exptl_crystal_description needle
_exptl_crystal_F_000 482
_exptl_crystal_size_max 0.19
_exptl_crystal_size_mid 0.12
_exptl_crystal_size_min 0.07
_refine_diff_density_max 0.674
_refine_diff_density_min -0.889
_refine_diff_density_rms 0.118
_refine_ls_extinction_method none
_refine_ls_goodness_of_fit_ref 0.997
_refine_ls_hydrogen_treatment constr
_refine_ls_matrix_type full
_refine_ls_number_parameters 185
_refine_ls_number_reflns 4405
_refine_ls_number_restraints 0
_refine_ls_restrained_S_all 0.997
_refine_ls_R_factor_all 0.0527
_refine_ls_R_factor_gt 0.0280
_refine_ls_shift/su_max 0.001
_refine_ls_shift/su_mean 0.000
_refine_ls_structure_factor_coef Fsqd
_refine_ls_weighting_details 'calc w=1/[\s^2^(Fo^2^)+(0.0301P)^2^+0.0000P] where P=(Fo^2^+2Fc^2^)/3'
_refine_ls_weighting_scheme calc
_refine_ls_wR_factor_gt 0.0602
_refine_ls_wR_factor_ref 0.0679
_reflns_number_gt 2936
_reflns_number_total 4405
_reflns_threshold_expression >2sigma(I)
_cod_data_source_file c5nj02979a2.cif
_cod_data_source_block complex-3_revised
_cod_depositor_comments
;
The following automatic conversions were performed:

'_symmetry_cell_setting' value 'Triclinic' changed to 'triclinic'
according to
/usr/data/users/saulius/crontab/automatic-downloads/rss-feeds/RSC/lib/dictionaries/cif_core.dic
dictionary named 'cif_core.dic' version 2.4.2 from 2011-04-26.

Automatic conversion script
Id: cif_fix_values 4268 2015-11-12 08:31:59Z antanas 

 Adding full bibliography for 7055538--7055540.cif.
;
_cod_original_sg_symbol_H-M P-1
_cod_database_code 7055540

loop_
_symmetry_equiv_pos_as_xyz
'x, y, z'
'-x, -y, -z'

loop_
_atom_site_label
_atom_site_type_symbol
_atom_site_fract_x
_atom_site_fract_y
_atom_site_fract_z
_atom_site_U_iso_or_equiv
_atom_site_adp_type
_atom_site_occupancy
_atom_site_symmetry_multiplicity
_atom_site_calc_flag
_atom_site_refinement_flags
Au1 Au 1.0000 0.5000 0.5000 0.03957(7) Uani 1 2 d S
Au2 Au 0.0000 1.0000 0.0000 0.05014(8) Uani 1 2 d S
N3 N 0.1393(8) 0.3857(4) 0.20863(18) 0.0427(8) Uani 1 1 d .
N2 N 0.5358(7) 0.1872(3) 0.22172(16) 0.0380(7) Uani 1 1 d .
N1 N 0.7955(8) 0.1145(3) 0.31413(19) 0.0420(8) Uani 1 1 d .
C2 C 1.1326(10) -0.0210(5) 0.3940(3) 0.0547(12) Uani 1 1 d .
H2 H 1.2116 -0.0344 0.4383 0.066 Uiso 1 1 calc R
C5 C 0.9007(8) 0.0134(4) 0.2616(2) 0.0383(9) Uani 1 1 d .
C8 C 0.3153(9) 0.2761(4) 0.1762(2) 0.0379(9) Uani 1 1 d .
C6 C 0.7385(9) 0.0608(4) 0.2046(2) 0.0444(10) Uani 1 1 d .
H6 H 0.7596 0.0163 0.1617 0.053 Uiso 1 1 calc R
C7 C 0.5730(9) 0.2191(4) 0.2873(2) 0.0412(9) Uani 1 1 d .
H7 H 0.4644 0.2997 0.3107 0.049 Uiso 1 1 calc R
C4 C 1.1319(10) -0.1086(4) 0.2780(3) 0.0525(12) Uani 1 1 d .
H4 H 1.2086 -0.1767 0.2444 0.063 Uiso 1 1 calc R
C1 C 0.9152(10) 0.0987(5) 0.3790(2) 0.0476(10) Uani 1 1 d .
H1 H 0.8487 0.1687 0.4123 0.057 Uiso 1 1 calc R
C9 C 0.3044(10) 0.2445(4) 0.1079(2) 0.0496(10) Uani 1 1 d .
H9 H 0.4349 0.1646 0.0883 0.059 Uiso 1 1 calc R
C3 C 1.2400(10) -0.1255(5) 0.3425(3) 0.0565(12) Uani 1 1 d .
H3 H 1.3880 -0.2072 0.3537 0.068 Uiso 1 1 calc R
C11 C -0.1000(12) 0.4537(5) 0.1005(3) 0.0566(12) Uani 1 1 d .
H11 H -0.2478 0.5161 0.0751 0.068 Uiso 1 1 calc R
C10 C 0.0893(11) 0.3372(5) 0.0692(2) 0.0571(12) Uani 1 1 d .
H10 H 0.0725 0.3210 0.0221 0.069 Uiso 1 1 calc R
C12 C -0.0672(9) 0.4764(4) 0.1702(2) 0.0426(9) Uani 1 1 d .
Cl1 Cl 0.6871(3) 0.72312(12) 0.49630(6) 0.0670(3) Uani 1 1 d .
Cl2 Cl 0.9808(3) 0.48809(13) 0.38192(6) 0.0670(3) Uani 1 1 d .
Cl3 Cl 0.2633(3) 0.84312(13) 0.07871(6) 0.0688(3) Uani 1 1 d .
C13 C -0.2683(12) 0.6012(5) 0.2074(3) 0.0665(15) Uani 1 1 d .
H13A H -0.4748 0.5785 0.2184 0.100 Uiso 1 1 calc R
H13B H -0.2837 0.6880 0.1775 0.100 Uiso 1 1 calc R
H13C H -0.1751 0.6168 0.2499 0.100 Uiso 1 1 calc R

loop_
_atom_site_aniso_label
_atom_site_aniso_U_11
_atom_site_aniso_U_22
_atom_site_aniso_U_33
_atom_site_aniso_U_23
_atom_site_aniso_U_13
_atom_site_aniso_U_12
Au1 0.04262(13) 0.04144(12) 0.03153(13) -0.00380(9) -0.00435(9) 0.00288(9)
Au2 0.05482(15) 0.05249(14) 0.04064(15) -0.01053(11) -0.00273(11) 0.00000(11)
N3 0.0432(19) 0.0436(18) 0.041(2) -0.0053(15) -0.0063(16) -0.0047(15)
N2 0.0356(17) 0.0411(17) 0.0360(19) -0.0066(14) 0.0017(14) -0.0030(13)
N1 0.0399(18) 0.0391(17) 0.044(2) 0.0005(15) 0.0045(16) -0.0008(14)
C2 0.050(3) 0.061(3) 0.049(3) 0.008(2) -0.007(2) 0.000(2)
C5 0.036(2) 0.0349(18) 0.043(2) -0.0091(16) 0.0075(17) -0.0048(15)
C8 0.040(2) 0.0399(19) 0.035(2) 0.0007(16) -0.0010(17) -0.0119(16)
C6 0.045(2) 0.044(2) 0.042(2) -0.0141(18) 0.0067(19) -0.0027(17)
C7 0.041(2) 0.039(2) 0.039(2) -0.0046(17) -0.0026(18) 0.0040(16)
C4 0.051(3) 0.040(2) 0.063(3) -0.010(2) 0.005(2) -0.0002(18)
C1 0.055(3) 0.052(2) 0.033(2) -0.0049(19) 0.003(2) -0.002(2)
C9 0.057(3) 0.052(2) 0.040(3) -0.0106(19) 0.004(2) -0.011(2)
C3 0.047(3) 0.049(2) 0.068(4) 0.003(2) -0.001(2) 0.002(2)
C11 0.062(3) 0.060(3) 0.051(3) 0.014(2) -0.017(2) -0.020(2)
C10 0.077(3) 0.066(3) 0.033(3) -0.002(2) -0.010(2) -0.023(3)
C12 0.043(2) 0.043(2) 0.043(3) 0.0011(18) -0.0069(19) -0.0095(17)
Cl1 0.0761(8) 0.0538(6) 0.0607(8) -0.0062(6) -0.0103(6) 0.0211(6)
Cl2 0.0931(9) 0.0671(7) 0.0344(6) -0.0068(5) -0.0110(6) 0.0075(6)
Cl3 0.0767(8) 0.0710(7) 0.0524(8) -0.0010(6) -0.0116(6) 0.0074(6)
C13 0.063(3) 0.061(3) 0.070(4) -0.004(3) -0.022(3) 0.010(2)

loop_
_atom_type_symbol
_atom_type_description
_atom_type_scat_dispersion_real
_atom_type_scat_dispersion_imag
_atom_type_scat_source
C C 0.0033 0.0016 'International Tables Vol C Tables 4.2.6.8 and 6.1.1.4'
H H 0.0000 0.0000 'International Tables Vol C Tables 4.2.6.8 and 6.1.1.4'
N N 0.0061 0.0033 'International Tables Vol C Tables 4.2.6.8 and 6.1.1.4'
Au Au -2.0133 8.8022 'International Tables Vol C Tables 4.2.6.8 and 6.1.1.4'
Cl Cl 0.1484 0.1585 'International Tables Vol C Tables 4.2.6.8 and 6.1.1.4'

loop_
_geom_angle_atom_site_label_1
_geom_angle_atom_site_label_2
_geom_angle_atom_site_label_3
_geom_angle
_geom_angle_site_symmetry_1
_geom_angle_site_symmetry_3
Cl1 Au1 Cl1 180.00(6) 2_766 .
Cl1 Au1 Cl2 90.08(4) 2_766 .
Cl1 Au1 Cl2 89.92(4) . .
Cl1 Au1 Cl2 89.92(4) 2_766 2_766
Cl1 Au1 Cl2 90.08(4) . 2_766
Cl2 Au1 Cl2 180.000(1) . 2_766
Cl3 Au2 Cl3 180.00(5) 2_575 .
C8 N3 C12 116.9(4) . .
C7 N2 C6 109.6(3) . .
C7 N2 C8 123.8(3) . .
C6 N2 C8 126.6(3) . .
C7 N1 C1 130.5(4) . .
C7 N1 C5 107.6(3) . .
C1 N1 C5 121.9(3) . .
C1 C2 C3 120.4(4) . .
C1 C2 H2 119.8 . .
C3 C2 H2 119.8 . .
C6 C5 N1 107.0(3) . .
C6 C5 C4 135.0(4) . .
N1 C5 C4 118.0(4) . .
N3 C8 C9 126.1(4) . .
N3 C8 N2 112.6(3) . .
C9 C8 N2 121.3(4) . .
C5 C6 N2 107.4(3) . .
C5 C6 H6 126.3 . .
N2 C6 H6 126.3 . .
N2 C7 N1 108.3(3) . .
N2 C7 H7 125.8 . .
N1 C7 H7 125.8 . .
C3 C4 C5 119.5(4) . .
C3 C4 H4 120.2 . .
C5 C4 H4 120.2 . .
C2 C1 N1 118.9(4) . .
C2 C1 H1 120.5 . .
N1 C1 H1 120.5 . .
C8 C9 C10 116.5(4) . .
C8 C9 H9 121.8 . .
C10 C9 H9 121.8 . .
C4 C3 C2 121.1(4) . .
C4 C3 H3 119.4 . .
C2 C3 H3 119.4 . .
C10 C11 C12 118.9(4) . .
C10 C11 H11 120.5 . .
C12 C11 H11 120.5 . .
C11 C10 C9 119.8(4) . .
C11 C10 H10 120.1 . .
C9 C10 H10 120.1 . .
N3 C12 C11 121.7(4) . .
N3 C12 C13 116.8(4) . .
C11 C12 C13 121.4(4) . .
C12 C13 H13A 109.5 . .
C12 C13 H13B 109.5 . .
H13A C13 H13B 109.5 . .
C12 C13 H13C 109.5 . .
H13A C13 H13C 109.5 . .
H13B C13 H13C 109.5 . .

loop_
_geom_bond_atom_site_label_1
_geom_bond_atom_site_label_2
_geom_bond_distance
_geom_bond_site_symmetry_2
Au1 Cl1 2.2713(12) 2_766
Au1 Cl1 2.2713(12) .
Au1 Cl2 2.2734(14) .
Au1 Cl2 2.2734(14) 2_766
Au2 Cl3 2.2622(13) 2_575
Au2 Cl3 2.2622(13) .
N3 C8 1.316(5) .
N3 C12 1.346(5) .
N2 C7 1.330(5) .
N2 C6 1.377(4) .
N2 C8 1.454(5) .
N1 C7 1.351(5) .
N1 C1 1.367(5) .
N1 C5 1.409(5) .
C2 C1 1.357(6) .
C2 C3 1.417(6) .
C2 H2 0.9300 .
C5 C6 1.349(5) .
C5 C4 1.412(5) .
C8 C9 1.359(5) .
C6 H6 0.9300 .
C7 H7 0.9300 .
C4 C3 1.340(6) .
C4 H4 0.9300 .
C1 H1 0.9300 .
C9 C10 1.380(6) .
C9 H9 0.9300 .
C3 H3 0.9300 .
C11 C10 1.375(7) .
C11 C12 1.381(6) .
C11 H11 0.9300 .
C10 H10 0.9300 .
C12 C13 1.502(6) .
C13 H13A 0.9600 .
C13 H13B 0.9600 .
C13 H13C 0.9600 .

loop_
_geom_torsion_atom_site_label_1
_geom_torsion_atom_site_label_2
_geom_torsion_atom_site_label_3
_geom_torsion_atom_site_label_4
_geom_torsion
C7 N1 C5 C6 0.2(4)
C1 N1 C5 C6 -179.6(4)
C7 N1 C5 C4 -178.8(4)
C1 N1 C5 C4 1.4(6)
C12 N3 C8 C9 -1.2(6)
C12 N3 C8 N2 178.4(3)
C7 N2 C8 N3 -4.8(5)
C6 N2 C8 N3 176.1(4)
C7 N2 C8 C9 174.8(4)
C6 N2 C8 C9 -4.2(6)
N1 C5 C6 N2 -0.6(4)
C4 C5 C6 N2 178.2(4)
C7 N2 C6 C5 0.8(5)
C8 N2 C6 C5 179.9(3)
C6 N2 C7 N1 -0.7(5)
C8 N2 C7 N1 -179.9(3)
C1 N1 C7 N2 -179.9(4)
C5 N1 C7 N2 0.3(5)
C6 C5 C4 C3 -177.8(5)
N1 C5 C4 C3 0.9(6)
C3 C2 C1 N1 1.8(7)
C7 N1 C1 C2 177.6(4)
C5 N1 C1 C2 -2.7(6)
N3 C8 C9 C10 0.5(6)
N2 C8 C9 C10 -179.1(4)
C5 C4 C3 C2 -1.7(7)
C1 C2 C3 C4 0.4(7)
C12 C11 C10 C9 0.9(7)
C8 C9 C10 C11 -0.3(6)
C8 N3 C12 C11 1.8(6)
C8 N3 C12 C13 179.9(4)
C10 C11 C12 N3 -1.7(7)
C10 C11 C12 C13 -179.7(4)
